data_1100134
loop_
_publ_author_name
'Carballo, Rosa'
'V\'azquez-L\'opez, Ezequiel M.'
'Covelo, Berta'
'Casti\~neiras, Alfonso'

_publ_section_title
;
 Coordination polymers of Copper(II) based on mixed N- and O-donor
 ligands: The crystal structures of [CuL~2~(4,4'-bipy)]~n~
 (L = lactate or 2-methyllactate)'
;
_journal_issue 9-10
_journal_name_full Polyhedron
_journal_page_first 899
_journal_page_last 904
_journal_paper_doi 10.1016/S0277-5387(01)00749-5
_journal_volume 20
_journal_year 2001
_chemical_formula_moiety ?
_chemical_formula_sum 'C18 H22 Cu N2 O6'
_chemical_formula_weight 425.92
_chemical_melting_point ?
_chemical_name_systematic
;
 catena-(\mu-4,4'-Bipyridyl)-bis(2-methyllactate-O,O')-copper(II)
;
_space_group_IT_number 15
_symmetry_cell_setting monoclinic
_symmetry_space_group_name_Hall '-C 2yc'
_symmetry_space_group_name_H-M 'C 1 2/c 1'
_atom_sites_solution_primary direct
_atom_sites_solution_secondary difmap
_cell_angle_alpha 90.00
_cell_angle_beta 115.974(2)
_cell_angle_gamma 90.00
_cell_formula_units_Z 4
_cell_length_a 16.5140(16)
_cell_length_b 11.1559(11)
_cell_length_c 11.2834(11)
_cell_measurement_reflns_used ?
_cell_measurement_temperature 293(2)
_cell_measurement_theta_max ?
_cell_measurement_theta_min ?
_cell_volume 1868.8(3)
_diffrn_ambient_temperature 293(2)
_diffrn_detector_area_resol_mean ?
_diffrn_measurement_device_type 'CCD area detector'
_diffrn_measurement_method 'phi and omega scans'
_diffrn_radiation_monochromator graphite
_diffrn_radiation_source 'fine-focus sealed tube'
_diffrn_radiation_type MoK\a
_diffrn_radiation_wavelength 0.71073
_diffrn_reflns_av_R_equivalents 0.0490
_diffrn_reflns_av_sigmaI/netI 0.0681
_diffrn_reflns_limit_h_max 19
_diffrn_reflns_limit_h_min -21
_diffrn_reflns_limit_k_max 8
_diffrn_reflns_limit_k_min -14
_diffrn_reflns_limit_l_max 14
_diffrn_reflns_limit_l_min -14
_diffrn_reflns_number 5749
_diffrn_reflns_theta_max 28.00
_diffrn_reflns_theta_min 2.28
_diffrn_standards_decay_% ?
_diffrn_standards_interval_count ?
_diffrn_standards_interval_time ?
_diffrn_standards_number ?
_exptl_absorpt_coefficient_mu 1.206
_exptl_absorpt_correction_T_max 1.000
_exptl_absorpt_correction_T_min .8117
_exptl_absorpt_process_details ?
_exptl_crystal_colour Blue
_exptl_crystal_density_diffrn 1.514
_exptl_crystal_density_meas ?
_exptl_crystal_density_method 'not measured'
_exptl_crystal_description Prism
_exptl_crystal_F_000 884
_exptl_crystal_size_max .21
_exptl_crystal_size_mid .15
_exptl_crystal_size_min .05
_refine_ls_extinction_coef ?
_refine_ls_extinction_method none
_refine_ls_goodness_of_fit_ref 0.967
_refine_ls_hydrogen_treatment mixed
_refine_ls_matrix_type full
_refine_ls_number_parameters 128
_refine_ls_number_reflns 2196
_refine_ls_number_restraints 0
_refine_ls_restrained_S_all 0.967
_refine_ls_R_factor_all 0.0757
_refine_ls_R_factor_gt 0.0497
_refine_ls_shift/su_max 0.000
_refine_ls_shift/su_mean 0.000
_refine_ls_structure_factor_coef Fsqd
_refine_ls_weighting_details 'calc w=1/[\s^2^(Fo^2^)+(0.0618P)^2^+0.0000P] where P=(Fo^2^+2Fc^2^)/3'
_refine_ls_weighting_scheme calc
_refine_ls_wR_factor_gt 0.1114
_refine_ls_wR_factor_ref 0.1203
_reflns_number_gt 1567
_reflns_number_total 2196
_reflns_threshold_expression >2sigma(I)
_cod_depositor_comments
;
The following automatic conversions were performed:
'_symmetry_cell_setting' value 'Monoclinic' changed to 'monoclinic'
according to '/home/saulius/struct/CIF-dictionaries/cif_core.dic'
dictionary named 'cif_core.dic' version 2.4.1 from 2010-06-29.

Automatic conversion script
Id: cif_fix_enum 1527 2010-12-29 10:47:43Z saulius 
;
_cod_original_sg_symbol_H-M C2/c
_cod_database_code 1100134

loop_
_symmetry_equiv_pos_as_xyz
'x, y, z'
'-x, y, -z+1/2'
'x+1/2, y+1/2, z'
'-x+1/2, y+1/2, -z+1/2'
'-x, -y, -z'
'x, -y, z-1/2'
'-x+1/2, -y+1/2, -z'
'x+1/2, -y+1/2, z-1/2'

loop_
_atom_site_label
_atom_site_type_symbol
_atom_site_fract_x
_atom_site_fract_y
_atom_site_fract_z
_atom_site_U_iso_or_equiv
_atom_site_adp_type
_atom_site_occupancy
_atom_site_symmetry_multiplicity
_atom_site_calc_flag
_atom_site_refinement_flags
_atom_site_disorder_assembly
_atom_site_disorder_group
Cu Cu 0.5000 0.54970(5) 0.7500 0.02353(19) Uani 1 2 d S . .
N1 N 0.5000 0.3666(3) 0.7500 0.0242(8) Uani 1 2 d S . .
N2 N 0.5000 0.7332(3) 0.7500 0.0269(9) Uani 1 2 d S . .
O11 O 0.58241(17) 0.5520(2) 0.9380(2) 0.0359(6) Uani 1 1 d . . .
O12 O 0.64009(17) 0.53682(19) 0.7535(2) 0.0347(6) Uani 1 1 d . . .
O13 O 0.7182(2) 0.5292(3) 1.1024(3) 0.0621(9) Uani 1 1 d . . .
C1 C 0.6654(3) 0.5374(3) 0.9791(4) 0.0356(8) Uani 1 1 d . . .
C2 C 0.7094(2) 0.5210(3) 0.8855(3) 0.0292(8) Uani 1 1 d . . .
C3 C 0.4455(2) 0.7963(3) 0.7861(4) 0.0357(9) Uani 1 1 d . . .
H3 H 0.4068 0.7546 0.8112 0.043 Uiso 1 1 calc R . .
C4 C 0.4438(2) 0.9187(3) 0.7881(4) 0.0343(9) Uani 1 1 d . . .
H4 H 0.4051 0.9581 0.8150 0.041 Uiso 1 1 calc R . .
C5 C 0.5000 0.9842(4) 0.7500 0.0264(10) Uani 1 2 d S . .
C11 C 0.4891(2) 0.3055(3) 0.8439(3) 0.0313(8) Uani 1 1 d . . .
H11 H 0.4816 0.3477 0.9095 0.038 Uiso 1 1 calc R . .
C12 C 0.4885(2) 0.1815(3) 0.8468(3) 0.0311(8) Uani 1 1 d . . .
H12 H 0.4804 0.1418 0.9133 0.037 Uiso 1 1 calc R . .
C13 C 0.5000 0.1161(4) 0.7500 0.0272(10) Uani 1 2 d S . .
C21 C 0.7483(3) 0.3956(4) 0.9054(4) 0.0502(11) Uani 1 1 d . . .
H21A H 0.7017 0.3383 0.8917 0.075 Uiso 1 1 calc R . .
H21B H 0.7952 0.3880 0.9936 0.075 Uiso 1 1 calc R . .
H21C H 0.7727 0.3812 0.8436 0.075 Uiso 1 1 calc R . .
C22 C 0.7816(3) 0.6165(4) 0.9144(4) 0.0436(10) Uani 1 1 d . . .
H22A H 0.8019 0.6154 0.8467 0.065 Uiso 1 1 calc R . .
H22B H 0.8315 0.6004 0.9982 0.065 Uiso 1 1 calc R . .
H22C H 0.7569 0.6940 0.9167 0.065 Uiso 1 1 calc R . .
H12 H 0.6713 0.5085 0.7100 0.022(8) Uiso 1 1 d R . .

loop_
_atom_site_aniso_label
_atom_site_aniso_U_11
_atom_site_aniso_U_22
_atom_site_aniso_U_33
_atom_site_aniso_U_23
_atom_site_aniso_U_13
_atom_site_aniso_U_12
Cu 0.0286(3) 0.0163(3) 0.0273(3) 0.000 0.0137(3) 0.000
N1 0.029(2) 0.0197(19) 0.027(2) 0.000 0.0146(18) 0.000
N2 0.029(2) 0.023(2) 0.030(2) 0.000 0.0147(19) 0.000
O11 0.0416(15) 0.0380(14) 0.0342(13) -0.0035(11) 0.0221(12) -0.0012(12)
O12 0.0416(15) 0.0364(14) 0.0317(13) 0.0006(10) 0.0212(12) 0.0013(11)
O13 0.0437(18) 0.110(3) 0.0303(16) 0.0016(15) 0.0145(14) -0.0091(17)
C1 0.038(2) 0.034(2) 0.046(2) -0.0049(16) 0.0283(19) -0.0075(16)
C2 0.0276(19) 0.037(2) 0.0241(17) 0.0017(13) 0.0124(15) -0.0004(14)
C3 0.042(2) 0.0233(18) 0.051(2) -0.0001(15) 0.029(2) -0.0051(15)
C4 0.039(2) 0.0231(17) 0.052(2) -0.0053(15) 0.030(2) -0.0003(14)
C5 0.030(3) 0.017(2) 0.032(3) 0.000 0.014(2) 0.000
C11 0.041(2) 0.0250(17) 0.033(2) -0.0004(14) 0.0212(18) 0.0017(15)
C12 0.043(2) 0.0238(17) 0.0320(19) 0.0011(13) 0.0213(18) -0.0031(15)
C13 0.026(3) 0.024(2) 0.035(3) 0.000 0.016(2) 0.000
C21 0.043(3) 0.048(2) 0.060(3) 0.014(2) 0.022(2) 0.017(2)
C22 0.038(2) 0.057(3) 0.040(2) -0.0052(18) 0.0209(19) -0.0130(18)

loop_
_atom_type_symbol
_atom_type_description
_atom_type_scat_dispersion_real
_atom_type_scat_dispersion_imag
_atom_type_scat_source
C C 0.0033 0.0016 'International Tables Vol C Tables 4.2.6.8 and 6.1.1.4'
H H 0.0000 0.0000 'International Tables Vol C Tables 4.2.6.8 and 6.1.1.4'
N N 0.0061 0.0033 'International Tables Vol C Tables 4.2.6.8 and 6.1.1.4'
O O 0.0106 0.0060 'International Tables Vol C Tables 4.2.6.8 and 6.1.1.4'
Cu Cu 0.3201 1.2651 'International Tables Vol C Tables 4.2.6.8 and 6.1.1.4'
